data_4031777
loop_
_publ_author_name
'Tourne, C.M.'
'Tourne, G.F.'

_publ_section_title
;
 Aquanonadecatungstodiphosphate(14-) polyanion, (P2W19 O69(OH2))(14-):
 X-ray crystallographic structure of its potassium salt, chemical
 relationships and conversion
;
_journal_name_full
;
Journal of the Chemical Society. Dalton Transactions, Inorganic Chemistry 
(1972-)
;
_journal_page_first 2411
_journal_page_last 2420
_journal_volume 1988
_journal_year 1988
_chemical_formula_sum 'K7 O92 P2 W19'
_chemical_name_systematic 'K14 ((H2 O) W19 P2 O69) (H2 O)24'
_space_group_IT_number 70
_symmetry_space_group_name_Hall '-F 2uv 2vw'
_symmetry_space_group_name_H-M 'F d d d :2'
_cell_angle_alpha 90
_cell_angle_beta 90
_cell_angle_gamma 90
_cell_formula_units_Z 16
_cell_length_a 28.8
_cell_length_b 38.143
_cell_length_c 32.005
_cell_volume 35158.081
_citation_journal_id_ASTM JCDTBI
_cod_data_source_file Tourne_JCDTBI_1988_1405.cif
_cod_data_source_block K7O92P2W19
_cod_original_cell_volume 35158.08
_cod_database_code 4031777

loop_
_symmetry_equiv_pos_as_xyz
x,y,z
-x+1/4,-y+1/4,z
x,-y+1/4,-z+1/4
-x+1/4,y,-z+1/4
-x,-y,-z
x-1/4,y-1/4,-z
-x,y-1/4,z-1/4
x-1/4,-y,z-1/4
x,y+1/2,z+1/2
-x+1/4,-y+3/4,z+1/2
x,-y+3/4,-z+3/4
-x+1/4,y+1/2,-z+3/4
-x,-y+1/2,-z+1/2
x-1/4,y+1/4,-z+1/2
-x,y+1/4,z+1/4
x-1/4,-y+1/2,z+1/4
x+1/2,y,z+1/2
-x+3/4,-y+1/4,z+1/2
x+1/2,-y+1/4,-z+3/4
-x+3/4,y,-z+3/4
-x+1/2,-y,-z+1/2
x+1/4,y-1/4,-z+1/2
-x+1/2,y-1/4,z+1/4
x+1/4,-y,z+1/4
x+1/2,y+1/2,z
-x+3/4,-y+3/4,z
x+1/2,-y+3/4,-z+1/4
-x+3/4,y+1/2,-z+1/4
-x+1/2,-y+1/2,-z
x+1/4,y+1/4,-z
-x+1/2,y+1/4,z-1/4
x+1/4,-y+1/2,z-1/4

loop_
_atom_site_label
_atom_site_type_symbol
_atom_site_fract_x
_atom_site_fract_y
_atom_site_fract_z
_atom_site_occupancy
_atom_site_U_iso_or_equiv
O23 O-2 0.6768 0.2829 0.4291 1 0.0
O19 O-2 0.5046 0.2622 0.3752 1 0.0
O39 O-2 0.6967 0.3602 0.1011 1 0.0
W9 W+6 0.66451 0.36635 0.22361 1 0.0
O44 O-2 0.5616 0.1798 0.3915 1 0.0
O13 O-2 0.7415 0.2853 0.231 1 0.0
O17 O-2 0.6037 0.3633 0.2485 1 0.0
O43 O-2 0.375 0.375 0.1508 1 0.0
O15 O-2 0.5214 0.3057 0.3075 1 0.0
O5 O-2 0.6464 0.3154 0.2028 1 0.0
O2 O-2 0.5923 0.2337 0.2346 1 0.0
O4 O-2 0.568 0.2992 0.2358 1 0.0
O21 O-2 0.55 0.3263 0.3805 1 0.0
O27 O-2 0.7762 0.3032 0.3045 1 0.0
W6 W+6 0.66417 0.24956 0.39434 1 0.0
K3 K+1 0.4391 0.4374 0.3466 1 0.0
O25 O-2 0.687 0.2917 0.3424 1 0.0
O30 O-2 0.6865 0.3327 0.2833 1 0.0
O45 O-2 0.7538 0.4466 0.2725 1 0.0
W10 W+6 0.53875 0.375 0.375 1 0.0
O28 O-2 0.7709 0.3014 0.3894 1 0.0
O11 O-2 0.7558 0.2124 0.2171 1 0.0
O38 O-2 0.595 0.1772 0.1755 1 0.0
O18 O-2 0.5508 0.3708 0.3158 1 0.0
W4 W+6 0.55263 0.33821 0.27017 1 0.0
O1 O-2 0.5892 0.2697 0.1599 1 0.0
K4 K+1 0.7197 0.3001 0.1471 1 0.0
W8 W+6 0.76512 0.33264 0.2575 1 0.0
O26 O-2 0.8163 0.2479 0.35 1 0.0
O37 O-2 0.708 0.4003 0.3387 1 0.0
W1 W+6 0.61716 0.2739 0.20646 1 0.0
W7 W+6 0.76466 0.27072 0.34829 1 0.0
W2 W+6 0.6177 0.21692 0.28942 1 0.0
O7 O-2 0.5918 0.1764 0.2944 1 0.0
W5 W+6 0.55242 0.28165 0.35132 1 0.0
O32 O-2 0.7704 0.3719 0.2846 1 0.0
O3 O-2 0.6718 0.2482 0.1976 1 0.0
O16 O-2 0.6126 0.3146 0.3156 1 0.0
K2 K+1 0.5942 0.4342 0.289 1 0.0
O40 O-2 0.8526 0.2541 0.2502 1 0.0
O33 O-2 0.6516 0.3856 0.176 1 0.0
O42 O-2 0.4292 0.3862 0.2815 1 0.0
O6 O-2 0.6548 0.2705 0.2741 1 0.0
O20 O-2 0.6018 0.2693 0.3863 1 0.0
K1 K+1 0.5 0.25 0.25 1 0.0
O34 O-2 0.677 0.4031 0.2544 1 0.0
O12 O-2 0.742 0.2412 0.2968 1 0.0
O46 O-2 0.6479 0.5272 0.1788 1 0.0
O10 O-2 0.6457 0.2229 0.3392 1 0.0
O48 O-2 0.734 0.1662 0.3233 1 0.0
O41 O-2 0.57 0.4333 0.201 1 0.0
O24 O-2 0.7266 0.2373 0.3791 1 0.0
O14 O-2 0.5066 0.3541 0.2427 1 0.0
O29 O-2 0.8168 0.332 0.2318 1 0.0
O8 O-2 0.6729 0.2047 0.2617 1 0.0
W3 W+6 0.71983 0.24114 0.24376 1 0.0
O47 O-2 0.7997 0.375 0.375 1 0.0
O31 O-2 0.7265 0.3503 0.2121 1 0.0
O36 O-2 0.6196 0.375 0.375 1 0.0
O22 O-2 0.6525 0.2147 0.4264 1 0.0
O9 O-2 0.5671 0.2477 0.3126 1 0.0
P1 P+5 0.6604 0.3025 0.3032 1 0.0
O35 O-2 0.4807 0.375 0.375 1 0.0
